data_7027985
loop_
_publ_author_name
'Arpalahti, Jorma'
'Klika, Karel D.'
'Sillanp\"a\"a, Reijo'
'Kivek\"as, Raikko'

_publ_section_title
;
 Dynamic processes in platinum(II)--adenosine complexes. Preparation, NMR
 spectroscopic characterisation and crystal structure of isomeric
 PtII(dien)--adenosine complexes
;
_journal_issue 8
_journal_name_full 'Journal of the Chemical Society, Dalton Transactions'
_journal_page_first 1397
_journal_paper_doi 10.1039/a708955d
_journal_year 1998
_chemical_formula_sum 'C14 H28 Cl2 N8 O13 Pt'
_chemical_formula_weight 782.42
_space_group_IT_number 19
_symmetry_cell_setting orthorhombic
_symmetry_Int_Tables_number 19
_symmetry_space_group_name_Hall 'P 2ac 2ab'
_symmetry_space_group_name_H-M 'P 21 21 21'
_cell_angle_alpha 90
_cell_angle_beta 90
_cell_angle_gamma 90
_cell_formula_units_Z 4
_cell_length_a 13.520(6)
_cell_length_b 14.23(1)
_cell_length_c 12.914(4)
_cell_measurement_reflns_used 25
_cell_measurement_temperature 294.2
_cell_measurement_theta_max 19.2
_cell_measurement_theta_min 16.0
_cell_volume 2485(2)
_computing_cell_refinement
;
Molecular Structure Corporation (1995), MSC/AFC Diffractomer
Controll Software. MSC, 3200 Research Forest Drive, The 
Woodlands, TX 77381, USA. 
;
_computing_data_collection
;
Molecular Structure Corporation (1995), MSC/AFC Diffractomer
Controll Software. MSC, 3200 Research Forest Drive, The 
Woodlands, TX 77381, USA. 
;
_computing_data_reduction
;
Molecular Structure Corporation (1989), TEXSAN. Single Crystal
Structure Analysis Software. Version 5.0. MSC, 3200 Research 
Forest Drive, The Woodlands, TX 77381, USA.
;
_computing_molecular_graphics
;
ORTEPII (Johnson, C.K (1976). Report ORNL-5138. Oak Ridge National 
Laboratory, Tennessee, USA)
;
_computing_publication_material
;
Molecular Structure Corporation (1997). teXsan for Windows.
Single Crystal Structure Analysis Software. Version 1.01.
MSC, 3200 Research Forest Drive, The Woodlands, TX 77381, USA.
;
_computing_structure_refinement
;
Molecular Structure Corporation (1989), TEXSAN. Single Crystal
Structure Analysis Software. Version 5.0. MSC, 3200 Research 
Forest Drive, The Woodlands, TX 77381, USA.
;
_computing_structure_solution
;
Molecular Structure Corporation (1989), TEXSAN. Single Crystal
Structure Analysis Software. Version 5.0. MSC, 3200 Research 
Forest Drive, The Woodlands, TX 77381, USA.
;
_diffrn_ambient_temperature 294
_diffrn_measurement_device 'Rigaku AFC5S '
_diffrn_measurement_method \w-2\q
_diffrn_orient_matrix_UB_11 0.05174
_diffrn_orient_matrix_UB_12 -0.02609
_diffrn_orient_matrix_UB_13 -0.04728
_diffrn_orient_matrix_UB_21 -0.02656
_diffrn_orient_matrix_UB_22 -0.06476
_diffrn_orient_matrix_UB_23 0.01152
_diffrn_orient_matrix_UB_31 -0.04570
_diffrn_orient_matrix_UB_32 0.00809
_diffrn_orient_matrix_UB_33 -0.06023
_diffrn_radiation_detector 'scintillation counter'
_diffrn_radiation_monochromator graphite
_diffrn_radiation_source 'X-ray tube'
_diffrn_radiation_type 'Mo K\a'
_diffrn_radiation_wavelength 0.7107
_diffrn_reflns_av_R_equivalents 0.00000
_diffrn_reflns_av_sigmaI/netI 0.088
_diffrn_reflns_limit_h_max 18
_diffrn_reflns_limit_h_min 0
_diffrn_reflns_limit_k_max 18
_diffrn_reflns_limit_k_min 0
_diffrn_reflns_limit_l_max 17
_diffrn_reflns_limit_l_min 0
_diffrn_reflns_number 3230
_diffrn_reflns_reduction_process 'Lp corrections applied'
_diffrn_reflns_theta_max 27.51
_diffrn_reflns_theta_min 0.00
_diffrn_standards_decay_% -0.60
_diffrn_standards_interval_count 150
_diffrn_standards_number 3
_exptl_absorpt_coefficient_mu 5.999
_exptl_absorpt_correction_T_max 1.000
_exptl_absorpt_correction_T_min 0.787
_exptl_absorpt_correction_type
;
\y scans (North, A.C.T., Phillips, D. C. & Mathews, F. S. (1968).
Acta Cryst. A24, 351-359.)
;
_exptl_crystal_colour colourless
_exptl_crystal_density_diffrn 2.092
_exptl_crystal_density_meas ?
_exptl_crystal_description prism
_exptl_crystal_F_000 1536.00
_exptl_crystal_size_max 0.20
_exptl_crystal_size_mid 0.20
_exptl_crystal_size_min 0.20
_refine_diff_density_max 1.00
_refine_diff_density_min -1.98
_refine_ls_extinction_method none
_refine_ls_goodness_of_fit_ref 1.960
_refine_ls_hydrogen_treatment noref
_refine_ls_matrix_type full
_refine_ls_number_constraints 0
_refine_ls_number_parameters 339
_refine_ls_number_reflns 2145
_refine_ls_number_restraints 0
_refine_ls_R_factor_gt 0.0542
_refine_ls_shift/su_max 0.0537
_refine_ls_shift/su_mean 0.0000
_refine_ls_structure_factor_coef F
_refine_ls_weighting_details 'w = 1/[\s^2^(Fo) + 0.00002|Fo|^2^]'
_refine_ls_weighting_scheme sigma
_refine_ls_wR_factor_ref 0.0395
_reflns_number_gt 2145
_reflns_number_total 3230
_reflns_threshold_expression I>3.00\s(I)
_cod_data_source_file d708955sup1.cif
_cod_data_source_block '[Pt(dien)(Ado-N7)](ClO4)'
_cod_depositor_comments
;
The following automatic conversions were performed:

'_exptl_crystal_density_meas' value 'not measured' was changed to '?'
- the value is perceived as not measured.

Automatic conversion script
Id: cif_fix_values 3008 2015-01-20 13:52:24Z robertas 
;
_cod_original_cell_volume 2484(4)
_cod_original_sg_symbol_H-M 'P 21 21 21 '
_cod_original_formula_sum 'C14 H28 Cl2 N8 O13 Pt '
_cod_database_code 7027985

loop_
_symmetry_equiv_pos_as_xyz
'x, y, z'
'1/2-x, -y, 1/2+z'
'1/2+x, 1/2-y, -z'
'-x, 1/2+y, 1/2-z'

loop_
_atom_site_aniso_label
_atom_site_aniso_U_11
_atom_site_aniso_U_22
_atom_site_aniso_U_33
_atom_site_aniso_U_12
_atom_site_aniso_U_13
_atom_site_aniso_U_23
Pt(1) 0.0303(3) 0.0424(4) 0.0241(3) -0.0038(5) 0.0058(4) -0.0071(5)
Cl(1) 0.038(3) 0.047(3) 0.039(3) -0.003(3) -0.002(2) 0.004(3)
Cl(2) 0.059(5) 0.137(8) 0.046(4) 0.003(5) 0.006(4) -0.006(5)
O(1) 0.07(1) 0.20(2) 0.05(1) -0.03(2) -0.005(8) -0.01(1)
O(2) 0.10(1) 0.12(2) 0.10(1) -0.02(2) -0.01(1) 0.06(2)
O(2') 0.037(8) 0.13(1) 0.022(6) 0.02(1) 0.000(8) -0.020(8)
O(3) 0.024(8) 0.11(2) 0.12(1) 0.01(1) -0.028(9) -0.02(1)
O(3') 0.05(1) 0.14(2) 0.11(1) 0.00(1) 0.02(1) 0.10(1)
O(4) 0.06(1) 0.05(1) 0.22(2) 0.02(1) 0.00(2) -0.03(1)
O(4') 0.027(6) 0.040(9) 0.034(8) -0.011(6) -0.009(6) 0.011(6)
O(5) 0.08(2) 0.21(3) 0.16(2) -0.05(2) -0.06(2) 0.00(2)
O(5') 0.06(1) 0.16(2) 0.25(3) -0.01(2) 0.06(2) -0.02(2)
O(6) 0.14(2) 0.28(3) 0.07(2) 0.05(2) -0.03(2) -0.08(2)
O(7) 0.58(8) 0.11(2) 0.33(4) 0.19(4) -0.27(4) -0.12(3)
O(8) 0.11(3) 0.71(9) 0.29(4) 0.10(4) 0.06(2) 0.31(5)
N(1) 0.024(9) 0.08(1) 0.010(7) 0.01(1) -0.007(7) 0.000(8)
N(3) 0.04(1) 0.08(2) 0.022(9) 0.01(1) -0.003(8) 0.01(1)
N(6) 0.005(7) 0.09(1) 0.029(9) 0.011(8) -0.008(7) -0.03(1)
N(7) 0.023(8) 0.05(1) 0.024(8) 0.011(8) -0.003(7) -0.004(7)
N(9) 0.010(7) 0.05(1) 0.020(8) 0.007(7) -0.005(6) 0.004(7)
N(10) 0.06(1) 0.06(1) 0.06(1) -0.02(1) 0.03(1) 0.02(1)
N(11) 0.05(1) 0.06(1) 0.04(1) -0.01(1) 0.007(9) -0.02(1)
N(12) 0.04(1) 0.06(1) 0.040(9) -0.001(9) -0.02(1) -0.01(1)
C(1') 0.03(1) 0.05(1) 0.03(1) 0.01(1) -0.006(9) -0.00(1)
C(2) 0.03(1) 0.07(2) 0.06(1) 0.03(1) 0.00(1) 0.02(1)
C(2') 0.06(1) 0.03(1) 0.02(1) 0.01(1) -0.022(8) 0.000(9)
C(3') 0.08(2) 0.05(2) 0.06(1) -0.01(1) -0.00(2) 0.02(2)
C(4) 0.03(1) 0.03(1) 0.03(1) 0.003(9) 0.005(9) -0.001(8)
C(4') 0.04(1) 0.04(1) 0.025(9) -0.014(9) -0.02(1) 0.03(1)
C(5) 0.03(1) 0.05(1) 0.016(8) -0.00(1) 0.011(8) 0.004(8)
C(5') 0.27(4) 0.07(2) 0.05(2) 0.12(2) 0.01(3) 0.03(2)
C(6) 0.05(1) 0.05(1) 0.02(1) 0.00(1) -0.00(1) -0.01(1)
C(8) 0.02(1) 0.07(2) 0.04(1) 0.01(1) -0.000(9) -0.00(1)
C(10) 0.05(1) 0.08(2) 0.09(2) 0.01(1) 0.03(1) 0.01(2)
C(11) 0.05(2) 0.06(2) 0.06(2) 0.00(1) 0.02(1) -0.03(1)
C(12) 0.04(1) 0.08(2) 0.05(1) -0.01(1) -0.00(1) -0.00(1)
C(13) 0.03(1) 0.07(2) 0.07(2) -0.03(1) 0.01(1) 0.02(1)

loop_
_atom_site_label
_atom_site_type_symbol
_atom_site_fract_x
_atom_site_fract_y
_atom_site_fract_z
_atom_site_U_iso_or_equiv
_atom_site_occupancy
_atom_site_thermal_displace_type
_atom_site_calc_flag
Pt(1) Pt 0.06822(6) 0.37734(6) 0.02376(5) 0.0323(2) 1.000 Uani d
Cl(1) Cl 0.8944(4) 0.1708(4) 0.2582(4) 0.041(2) 1.000 Uani d
Cl(2) Cl 0.8269(5) 0.1997(7) 0.8543(5) 0.081(3) 1.000 Uani d
O(1) O 0.875(1) 0.143(2) 0.158(1) 0.108(8) 1.000 Uani d
O(2) O 0.849(1) 0.111(1) 0.329(1) 0.109(7) 1.000 Uani d
O(2') O -0.062(1) 0.427(1) 0.6079(8) 0.064(5) 1.000 Uani d
O(3) O 0.999(1) 0.181(1) 0.275(1) 0.085(6) 1.000 Uani d
O(3') O -0.026(1) 0.239(1) 0.604(1) 0.104(7) 1.000 Uani d
O(4) O 0.850(1) 0.261(1) 0.273(2) 0.110(8) 1.000 Uani d
O(4') O 0.1132(8) 0.4047(8) 0.4514(9) 0.034(4) 1.000 Uani d
O(5') O 0.742(2) 0.210(2) 0.805(2) 0.15(1) 1.000 Uani d
O(5') O 0.202(1) 0.201(2) 0.567(2) 0.16(1) 1.000 Uani d
O(6) O 0.830(2) 0.232(2) 0.948(1) 0.16(1) 1.000 Uani d
O(7) O 0.870(3) 0.119(2) 0.855(3) 0.34(2) 1.000 Uani d
O(8) O 0.890(2) 0.252(4) 0.801(3) 0.37(2) 1.000 Uani d
O(9) O 0.066(2) 0.071(1) 0.674(1) 0.119(7) 1.000 Uiso d
N(1) N -0.242(1) 0.530(1) 0.160(1) 0.040(5) 1.000 Uani d
N(3) N -0.171(1) 0.518(1) 0.330(1) 0.049(6) 1.000 Uani d
N(6) N -0.1743(9) 0.467(1) 0.015(1) 0.040(5) 1.000 Uani d
N(7) N -0.001(1) 0.410(1) 0.160(1) 0.032(5) 1.000 Uani d
N(9) N -0.013(1) 0.439(1) 0.329(1) 0.025(4) 1.000 Uani d
N(10) N 0.050(1) 0.234(1) 0.038(1) 0.059(6) 1.000 Uani d
N(11) N 0.145(1) 0.344(1) -0.101(1) 0.052(6) 1.000 Uani d
N(12) N 0.088(1) 0.511(1) -0.019(1) 0.048(5) 1.000 Uani d
C(1') C 0.016(1) 0.447(1) 0.439(1) 0.036(6) 1.000 Uani d
C(2) C -0.240(1) 0.542(1) 0.263(2) 0.050(7) 1.000 Uani d
C(2') C -0.046(1) 0.388(1) 0.507(1) 0.036(6) 1.000 Uani d
C(3') C -0.001(2) 0.296(2) 0.521(2) 0.064(8) 1.000 Uani d
C(4) C -0.091(1) 0.473(1) 0.283(1) 0.029(6) 1.000 Uani d
C(4') C 0.113(1) 0.323(1) 0.518(2) 0.033(5) 1.000 Uani d
C(5) C -0.089(1) 0.456(1) 0.177(1) 0.031(6) 1.000 Uani d
C(5') C 0.194(3) 0.258(2) 0.478(2) 0.13(1) 1.000 Uani d
C(6) C -0.166(2) 0.482(1) 0.117(1) 0.039(6) 1.000 Uani d
C(8) C 0.042(1) 0.402(1) 0.248(1) 0.045(7) 1.000 Uani d
C(10) C 0.110(2) 0.183(2) -0.050(2) 0.073(9) 1.000 Uani d
C(11) C 0.120(2) 0.256(2) -0.140(2) 0.057(8) 1.000 Uani d
C(12) C 0.140(2) 0.425(2) -0.173(2) 0.054(8) 1.000 Uani d
C(13) C 0.163(2) 0.512(2) -0.109(2) 0.056(8) 1.000 Uani d
H(1') H 0.0164 0.5110 0.4614 0.043 1.000 Uiso c
H(2) H -0.2955 0.5733 0.2912 0.059 1.000 Uiso c
H(2') H -0.1086 0.3803 0.4749 0.043 1.000 Uiso c
H(3') H -0.0141 0.2609 0.4595 0.077 1.000 Uiso c
H(4') H 0.1314 0.3433 0.5858 0.040 1.000 Uiso c
H(5') H 0.2536 0.2907 0.4629 0.157 1.000 Uiso c
H(6A) H -0.1245 0.4350 -0.0212 0.048 1.000 Uiso c
H(6B) H -0.2300 0.4888 -0.0214 0.048 1.000 Uiso c
H(5'') H 0.1735 0.2239 0.4184 0.157 1.000 Uiso c
H(8) H 0.1052 0.3735 0.2574 0.054 1.000 Uiso c
H(10A) H 0.0738 0.2141 0.1039 0.071 1.000 Uiso c
H(10B) H -0.0183 0.2188 0.0323 0.071 1.000 Uiso c
H(11) H 0.2121 0.3394 -0.0798 0.063 1.000 Uiso c
H(12A) H 0.0269 0.5369 -0.0414 0.057 1.000 Uiso c
H(12B) H 0.1131 0.5462 0.0372 0.057 1.000 Uiso c
H(101) H 0.1732 0.1651 -0.0255 0.088 1.000 Uiso c
H(102) H 0.0749 0.1289 -0.0730 0.088 1.000 Uiso c
H(111) H 0.1696 0.2359 -0.1870 0.069 1.000 Uiso c
H(112) H 0.0584 0.2608 -0.1760 0.069 1.000 Uiso c
H(121) H 0.1877 0.4179 -0.2270 0.065 1.000 Uiso c
H(122) H 0.0759 0.4294 -0.2030 0.065 1.000 Uiso c
H(131) H 0.2283 0.5091 -0.0831 0.068 1.000 Uiso c
H(132) H 0.1545 0.5669 -0.1495 0.068 1.000 Uiso c

loop_
_atom_type_symbol
_atom_type_oxidation_number
_atom_type_number_in_cell
_atom_type_scat_dispersion_real
_atom_type_scat_dispersion_imag
_atom_type_scat_source
C 0 56 0.002 0.002
;International Tables for Crystallography
(1992, Vol. C, Table 6.1.1.2)
;
H 0 112 0.000 0.000
;International Tables for Crystallography
(1992, Vol. C, Table 6.1.1.2)
;
O 0 52 0.008 0.006
;International Tables for Crystallography
(1992, Vol. C, Table 6.1.1.2)
;
Cl 0 8 0.132 0.159
;International Tables for Crystallography
(1992, Vol. C, Tables 4.2.6.8 and 6.1.1.1)
;
N 0 32 0.004 0.003
;International Tables for Crystallography
(1992, Vol. C, Table 6.1.1.2)
;
Pt 0 4 -2.352 8.388
;International Tables for Crystallography
(1992, Vol. C, Tables 4.2.6.8 and 6.1.1.1)
;

loop_
_geom_angle_atom_site_label_1
_geom_angle_atom_site_label_2
_geom_angle_atom_site_label_3
_geom_angle
_geom_angle_publ_flag
N(7) Pt(1) N(10) 95.4(6) ?
N(7) Pt(1) N(11) 175.3(6) ?
N(7) Pt(1) N(12) 94.7(6) ?
N(10) Pt(1) N(11) 84.2(7) ?
N(10) Pt(1) N(12) 169.0(7) ?
N(11) Pt(1) N(12) 86.0(7) ?
O(1) Cl(1) O(2) 111(1) ?
O(1) Cl(1) O(3) 111(1) ?
O(1) Cl(1) O(4) 108(1) ?
O(2) Cl(1) O(3) 113(1) ?
O(2) Cl(1) O(4) 106(1) ?
O(3) Cl(1) O(4) 107(1) ?
O(5) Cl(2) O(6) 116(2) ?
O(5) Cl(2) O(7) 120(2) ?
O(5) Cl(2) O(8) 104(2) ?
O(6) Cl(2) O(7) 107(2) ?
O(6) Cl(2) O(8) 105(2) ?
O(7) Cl(2) O(8) 103(3) ?
C(1') O(4') C(4') 113(1) ?
C(2) N(1) C(6) 117(2) ?
C(2) N(3) C(4) 112(2) ?
C(6) N(6) H(6A) 120.4 no
C(6) N(6) H(6B) 120.4 no
H(6A) N(6) H(6B) 119.1 no
Pt(1) N(7) C(5) 130(1) ?
Pt(1) N(7) C(8) 122(1) ?
C(5) N(7) C(8) 107(1) ?
C(1') N(9) C(4) 128(2) ?
C(1') N(9) C(8) 128(1) ?
C(4) N(9) C(8) 103(1) ?
Pt(1) N(10) C(10) 109(1) ?
Pt(1) N(10) H(10A) 109.6 no
Pt(1) N(10) H(10B) 109.5 no
C(10) N(10) H(10A) 109.5 no
C(10) N(10) H(10B) 109.5 no
H(10A) N(10) H(10B) 109.5 no
Pt(1) N(11) C(11) 113(1) ?
Pt(1) N(11) C(12) 108(1) ?
Pt(1) N(11) H(11) 106.2 no
C(11) N(11) C(12) 117(2) ?
C(11) N(11) H(11) 106.2 no
C(12) N(11) H(11) 106.2 no
Pt(1) N(12) C(13) 108(1) ?
Pt(1) N(12) H(12A) 109.8 no
Pt(1) N(12) H(12B) 109.9 no
C(13) N(12) H(12A) 109.9 no
C(13) N(12) H(12B) 109.9 no
H(12A) N(12) H(12B) 109.4 no
O(4') C(1') N(9) 108(1) ?
O(4') C(1') C(2') 102(2) ?
O(4') C(1') H(1') 111.4 no
N(9) C(1') C(2') 112(2) ?
N(9) C(1') H(1') 111.4 no
C(2') C(1') H(1') 111.4 no
N(1) C(2) N(3) 130(2) ?
N(1) C(2) H(2) 115.1 no
N(3) C(2) H(2) 115.1 no
O(2') C(2') C(1') 114(2) ?
O(2') C(2') C(3') 108(2) ?
O(2') C(2') H(2') 108.3 no
C(1') C(2') C(3') 110(2) ?
C(1') C(2') H(2') 108.3 no
C(3') C(2') H(2') 108.2 no
O(3') C(3') C(2') 121(2) ?
O(3') C(3') C(4') 113(2) ?
O(3') C(3') H(3') 107.1 no
C(2') C(3') C(4') 100(2) ?
C(2') C(3') H(3') 107.1 no
C(4') C(3') H(3') 107.1 no
N(3) C(4) N(9) 126(2) ?
N(3) C(4) C(5) 122(2) ?
N(9) C(4) C(5) 111(2) ?
O(4') C(4') C(3') 102(1) ?
O(4') C(4') C(5') 106(2) ?
O(4') C(4') H(4') 108.0 no
C(3') C(4') C(5') 123(2) ?
C(3') C(4') H(4') 108.0 no
C(5') C(4') H(4') 107.9 no
N(7) C(5) C(4) 105(1) ?
N(7) C(5) C(6) 135(2) ?
C(4) C(5) C(6) 120(2) ?
O(5') C(5') C(4') 97(2) ?
O(5') C(5') H(5') 112.5 no
O(5') C(5') H(5'') 112.5 no
C(4') C(5') H(5') 112.4 no
C(4') C(5') H(5'') 112.5 no
H(5') C(5') H(5'') 109.4 no
N(1) C(6) N(6) 115(2) ?
N(1) C(6) C(5) 120(2) ?
N(6) C(6) C(5) 126(2) ?
N(7) C(8) N(9) 113(2) ?
N(7) C(8) H(8) 123.6 no
N(9) C(8) H(8) 123.6 no
N(10) C(10) C(11) 106(2) ?
N(10) C(10) H(101) 110.3 no
N(10) C(10) H(102) 110.3 no
C(11) C(10) H(101) 110.3 no
C(11) C(10) H(102) 110.3 no
H(101) C(10) H(102) 109.5 no
N(11) C(11) C(10) 110(2) ?
N(11) C(11) H(111) 109.3 no
N(11) C(11) H(112) 109.3 no
C(10) C(11) H(111) 109.3 no
C(10) C(11) H(112) 109.3 no
H(111) C(11) H(112) 109.5 no
N(11) C(12) C(13) 106(2) ?
N(11) C(12) H(121) 110.3 no
N(11) C(12) H(122) 110.3 no
C(13) C(12) H(121) 110.3 no
C(13) C(12) H(122) 110.3 no
H(121) C(12) H(122) 109.5 no
N(12) C(13) C(12) 106(2) ?
N(12) C(13) H(131) 110.3 no
N(12) C(13) H(132) 110.4 no
C(12) C(13) H(131) 110.3 no
C(12) C(13) H(132) 110.3 no
H(131) C(13) H(132) 109.5 no

loop_
_geom_bond_atom_site_label_1
_geom_bond_atom_site_label_2
_geom_bond_distance
_geom_bond_publ_flag
Pt(1) N(7) 2.05(1) ?
Pt(1) N(10) 2.06(2) ?
Pt(1) N(11) 1.98(2) ?
Pt(1) N(12) 2.00(1) ?
Cl(1) O(1) 1.37(2) ?
Cl(1) O(2) 1.39(2) ?
Cl(1) O(3) 1.44(2) ?
Cl(1) O(4) 1.43(2) ?
Cl(2) O(5) 1.33(2) ?
Cl(2) O(6) 1.30(2) ?
Cl(2) O(7) 1.29(3) ?
Cl(2) O(8) 1.32(4) ?
O(2') C(2') 1.42(2) ?
O(3') C(3') 1.38(3) ?
O(4') C(1') 1.45(2) ?
O(4') C(4') 1.44(2) ?
O(5') C(5') 1.41(4) ?
N(1) C(2) 1.33(3) ?
N(1) C(6) 1.35(3) ?
N(3) C(2) 1.32(3) ?
N(3) C(4) 1.40(2) ?
N(6) C(6) 1.34(2) ?
N(6) H(6A) 0.94 no
N(6) H(6B) 0.94 no
N(7) C(5) 1.36(2) ?
N(7) C(8) 1.29(2) ?
N(9) C(1') 1.49(2) ?
N(9) C(4) 1.31(2) ?
N(9) C(8) 1.38(2) ?
N(10) C(10) 1.57(3) ?
N(10) H(10A) 0.95 no
N(10) H(10B) 0.95 no
N(11) C(11) 1.39(3) ?
N(11) C(12) 1.48(3) ?
N(11) H(11) 0.95 no
N(12) C(13) 1.53(3) ?
N(12) H(12A) 0.95 no
N(12) H(12B) 0.95 no
C(1') C(2') 1.48(3) ?
C(1') H(1') 0.95 no
C(2) H(2) 0.95 no
C(2') C(3') 1.47(3) ?
C(2') H(2') 0.95 no
C(3') C(4') 1.59(3) ?
C(3') H(3') 0.95 no
C(4) C(5) 1.39(2) ?
C(4') C(5') 1.52(4) ?
C(4') H(4') 0.95 no
C(5) C(6) 1.36(3) ?
C(5') H(5') 0.95 no
C(5') H(5'') 0.95 no
C(8) H(8) 0.95 no
C(10) C(11) 1.57(3) ?
C(10) H(101) 0.95 no
C(10) H(102) 0.95 no
C(11) H(111) 0.95 no
C(11) H(112) 0.95 no
C(12) C(13) 1.52(3) ?
C(12) H(121) 0.95 no
C(12) H(122) 0.95 no
C(13) H(131) 0.95 no
C(13) H(132) 0.95 no

loop_
_geom_contact_atom_site_label_1
_geom_contact_atom_site_label_2
_geom_contact_distance
_geom_contact_site_symmetry_2
_geom_contact_publ_flag
Pt(1) O(5) 3.45(2) 3_456 no
O(1) O(6) 3.06(3) 1_554 no
O(1) N(10) 3.11(2) 1_655 no
O(1) N(11) 3.20(2) 3 no
O(1) C(12) 3.32(3) 3 no
O(1) C(1') 3.39(3) 4_645 no
O(1) N(9) 3.45(3) 4_645 no
O(2) N(12) 2.96(2) 4_645 no
O(2) C(8) 3.47(3) 4_645 no
O(2) C(12) 3.51(3) 3 no
O(2) N(7) 3.52(2) 4_645 no
O(2) O(5') 3.59(3) 3_556 no
O(2') N(1) 2.80(2) 2_465 no
O(2') C(2) 3.37(2) 2_465 no
O(2') O(9) 3.47(2) 4_556 no
O(2') O(8) 3.58(5) 1_455 no
O(3) C(8) 3.21(3) 1_655 no
O(3) N(10) 3.22(2) 1_655 no
O(3) C(4) 3.30(2) 4_645 no
O(3) C(5) 3.49(3) 4_645 no
O(3) N(3) 3.56(2) 4_645 no
O(3) C(3') 3.57(3) 1_655 no
O(3) N(7) 3.58(2) 1_655 no
O(3') O(8) 2.80(4) 1_455 no
O(3') O(9) 2.85(3) . no
O(3') N(12) 3.53(2) 4_545 no
O(4) O(5') 2.93(3) 3_556 no
O(4) C(4) 3.13(2) 1_655 no
O(4) C(5) 3.15(3) 1_655 no
O(4) N(9) 3.22(2) 1_655 no
O(4) N(7) 3.28(2) 1_655 no
O(4) C(8) 3.30(3) 1_655 no
O(4) C(11) 3.56(3) 3 no
O(4') C(13) 3.35(2) 2_565 no
O(5) C(8) 3.21(3) 3_556 no
O(5) N(10) 3.38(3) 3_556 no
O(5) C(2) 3.57(3) 2_565 no
O(5') O(9) 2.96(3) . no
O(5') N(6) 3.51(3) 4_545 no
O(6) N(10) 3.19(3) 1_656 no
O(6) N(11) 3.37(3) 3_556 no
O(6) N(6) 3.46(3) 1_656 no
O(6) C(10) 3.48(3) 3_556 no
O(7) C(13) 3.55(4) 4_645 no
O(7) C(10) 3.59(5) 1_656 no
O(7) O(9) 3.60(5) 1_655 no
O(8) C(11) 3.20(4) 1_656 no
O(8) C(2) 3.60(5) 2_565 no
O(9) N(12) 3.01(3) 4_545 no
O(9) C(2) 3.18(3) 3_556 no
O(9) N(6) 3.21(2) 4_545 no
O(9) C(13) 3.31(3) 4_545 no
O(9) C(12) 3.47(3) 4_545 no
N(3) N(6) 3.18(2) 2_465 no
N(6) C(2) 3.46(3) 2_464 no

loop_
_geom_torsion_atom_site_label_1
_geom_torsion_atom_site_label_2
_geom_torsion_atom_site_label_3
_geom_torsion_atom_site_label_4
_geom_torsion
_geom_torsion_publ_flag
Pt(1) N(7) C(5) C(4) -170(1) no
Pt(1) N(7) C(5) C(6) 11(3) no
Pt(1) N(7) C(8) N(9) 172(1) no
Pt(1) N(10) C(10) C(11) -25(2) no
Pt(1) N(11) C(11) C(10) -44(2) no
Pt(1) N(11) C(12) C(13) 47(2) no
Pt(1) N(12) C(13) C(12) 37(2) no
O(2') C(2') C(1') O(4') 97(2) no
O(2') C(2') C(1') N(9) -147(2) no
O(2') C(2') C(3') O(3') 34(3) no
O(2') C(2') C(3') C(4') -91(2) no
O(3') C(3') C(2') C(1') 159(2) no
O(3') C(3') C(4') O(4') -161(2) no
O(3') C(3') C(4') C(5') 80(3) no
O(4') C(1') N(9) C(4) -175(2) no
O(4') C(1') N(9) C(8) -3(2) no
O(4') C(1') C(2') C(3') -24(2) no
O(4') C(4') C(3') C(2') -30(2) no
O(4') C(4') C(5') O(5') 164(2) no
O(5') C(5') C(4') C(3') -79(3) no
N(1) C(2) N(3) C(4) 0(3) no
N(1) C(6) C(5) N(7) -178(2) no
N(1) C(6) C(5) C(4) 3(3) no
N(3) C(2) N(1) C(6) 3(3) no
N(3) C(4) N(9) C(1') -7(3) no
N(3) C(4) N(9) C(8) 179(2) no
N(3) C(4) C(5) N(7) -179(2) no
N(3) C(4) C(5) C(6) -0(3) no
N(6) C(6) N(1) C(2) 177(2) no
N(6) C(6) C(5) N(7) 1(4) no
N(6) C(6) C(5) C(4) -178(2) no
N(7) Pt(1) N(10) C(10) -172(1) no
N(7) Pt(1) N(11) C(11) 109(8) no
N(7) Pt(1) N(11) C(12) -120(8) no
N(7) Pt(1) N(12) C(13) 166(1) no
N(7) C(5) C(4) N(9) -2(2) no
N(7) C(8) N(9) C(1') -176(2) no
N(7) C(8) N(9) C(4) -2(2) no
N(9) C(1') O(4') C(4') -116(2) no
N(9) C(1') C(2') C(3') 91(2) no
N(9) C(4) N(3) C(2) -178(2) no
N(9) C(4) C(5) C(6) 177(2) no
N(9) C(8) N(7) C(5) 1(2) no
N(10) Pt(1) N(7) C(5) -112(2) no
N(10) Pt(1) N(7) C(8) 79(2) no
N(10) Pt(1) N(11) C(11) 23(2) no
N(10) Pt(1) N(11) C(12) 154(1) no
N(10) Pt(1) N(12) C(13) -37(4) no
N(10) C(10) C(11) N(11) 44(2) no
N(11) Pt(1) N(7) C(5) 163(7) no
N(11) Pt(1) N(7) C(8) -7(9) no
N(11) Pt(1) N(10) C(10) 3(1) no
N(11) Pt(1) N(12) C(13) -9(1) no
N(11) C(12) C(13) N(12) -55(2) no
N(12) Pt(1) N(7) C(5) 64(2) no
N(12) Pt(1) N(7) C(8) -106(2) no
N(12) Pt(1) N(10) C(10) 31(4) no
N(12) Pt(1) N(11) C(11) -152(2) no
N(12) Pt(1) N(11) C(12) -21(1) no
C(1') O(4') C(4') C(3') 18(2) no
C(1') O(4') C(4') C(5') 149(2) no
C(1') N(9) C(4) C(5) 176(2) no
C(1') C(2') C(3') C(4') 34(2) no
C(2) N(1) C(6) C(5) -4(3) no
C(2) N(3) C(4) C(5) -1(3) no
C(2') C(1') O(4') C(4') 2(2) no
C(2') C(1') N(9) C(4) 73(2) no
C(2') C(1') N(9) C(8) -115(2) no
C(2') C(3') C(4') C(5') -150(2) no
C(4) C(5) N(7) C(8) 1(2) no
C(5) C(4) N(9) C(8) 2(2) no
C(6) C(5) N(7) C(8) -178(2) no
C(10) C(11) N(11) C(12) -169(2) no
C(11) N(11) C(12) C(13) 175(2) no
